data_2015178
loop_
_publ_author_name
'Ourhriss, N'
'Giorgi, M.'
'Mazoir, N.'
'Benharref, A.'

_publ_section_title
;
 Absolute configuration and conformational disorder of a tricyclic
 thiosemicarbazone derivative
;
_journal_coeditor_code LN1186
_journal_issue 12
_journal_name_full 'Acta Crystallographica Section C'
_journal_page_first o699
_journal_page_last o701
_journal_paper_doi 10.1107/S0108270105033470
_journal_volume 61
_journal_year 2005
_chemical_formula_moiety 'C17 H25 Cl2 N3 S'
_chemical_formula_sum 'C17 H25 Cl2 N3 S'
_chemical_formula_weight 374.38
_chemical_name_systematic
;
(1S,3R,8R)-2,2-dichloro-3,7,7,10-tetramethyltricyclo[6.4.0.0^1.3^]dodecan-
11-one thiosemicarbazone
;
_space_group_IT_number 19
_symmetry_cell_setting orthorhombic
_symmetry_space_group_name_Hall 'P 2ac 2ab'
_symmetry_space_group_name_H-M 'P 21 21 21'
_atom_sites_solution_hydrogens geom
_atom_sites_solution_primary direct
_atom_sites_solution_secondary difmap
_cell_angle_alpha 90.00
_cell_angle_beta 90.00
_cell_angle_gamma 90.00
_cell_formula_units_Z 4
_cell_length_a 8.6379(2)
_cell_length_b 13.3638(3)
_cell_length_c 16.3161(3)
_cell_measurement_reflns_used 22028
_cell_measurement_temperature 293(2)
_cell_measurement_theta_max 26.03
_cell_measurement_theta_min 1.25
_cell_volume 1883.45(7)
_computing_cell_refinement 'DENZO and SCALEPACK (Otwinowski & Minor, 1997)'
_computing_data_collection 'KappaCCD Server Software (Nonius, 1997)'
_computing_data_reduction 'DENZO and SCALEPACK'
_computing_molecular_graphics 'ORTEP-3 for Windows (Farrugia, 1997)'
_computing_publication_material 'SHELXL97 (Sheldrick, 1997)'
_computing_structure_refinement 'SHELXL97 (Sheldrick, 1997)'
_computing_structure_solution 'SIR92 (Altomare <i>et al.</i>,  1994)'
_diffrn_ambient_temperature 293(2)
_diffrn_measured_fraction_theta_full 0.989
_diffrn_measured_fraction_theta_max 0.989
_diffrn_measurement_device_type 'Nonius KappaCCD area-detector'
_diffrn_measurement_method \f
_diffrn_radiation_monochromator graphite
_diffrn_radiation_source 'fine-focus sealed tube'
_diffrn_radiation_type MoK\a
_diffrn_radiation_wavelength 0.71073
_diffrn_reflns_av_R_equivalents 0.036
_diffrn_reflns_av_sigmaI/netI 0.0260
_diffrn_reflns_limit_h_max 10
_diffrn_reflns_limit_h_min -10
_diffrn_reflns_limit_k_max 16
_diffrn_reflns_limit_k_min -16
_diffrn_reflns_limit_l_max 20
_diffrn_reflns_limit_l_min -19
_diffrn_reflns_number 22028
_diffrn_reflns_theta_full 26.03
_diffrn_reflns_theta_max 26.03
_diffrn_reflns_theta_min 1.97
_diffrn_standards_number 0
_exptl_absorpt_coefficient_mu 0.458
_exptl_absorpt_correction_type none
_exptl_crystal_colour colourless
_exptl_crystal_density_diffrn 1.32
_exptl_crystal_density_method 'not measured'
_exptl_crystal_description prism
_exptl_crystal_F_000 792
_exptl_crystal_size_max 0.6
_exptl_crystal_size_mid 0.6
_exptl_crystal_size_min 0.4
_refine_diff_density_max 0.164
_refine_diff_density_min -0.180
_refine_ls_abs_structure_details 'Flack & Bernardinelli (1999, 2000), with 1566 Friedel pairs'
_refine_ls_abs_structure_Flack -0.04(5)
_refine_ls_extinction_coef 0.033(3)
_refine_ls_extinction_expression Fc^*^=kFc[1+0.001xFc^2^\l^3^/sin(2\q)]^-1/4^
_refine_ls_extinction_method 'SHELXL97 (Sheldrick, 1997)'
_refine_ls_goodness_of_fit_ref 1.076
_refine_ls_hydrogen_treatment constr
_refine_ls_matrix_type full
_refine_ls_number_parameters 237
_refine_ls_number_reflns 3671
_refine_ls_number_restraints 18
_refine_ls_restrained_S_all 1.087
_refine_ls_R_factor_all 0.0320
_refine_ls_R_factor_gt 0.0294
_refine_ls_shift/su_max 0.000
_refine_ls_shift/su_mean 0.000
_refine_ls_structure_factor_coef Fsqd
_refine_ls_weighting_details 'calc w = 1/[\s^2^(Fo^2^)+(0.029P)^2^+0.5086P] where P = (Fo^2^+2Fc^2^)/3'
_refine_ls_weighting_scheme calc
_refine_ls_wR_factor_gt 0.0704
_refine_ls_wR_factor_ref 0.0724
_reflns_number_gt 3499
_reflns_number_total 3671
_reflns_threshold_expression I>2\s(I)
_cod_data_source_file ln1186.cif
_cod_data_source_block I
_cod_original_cell_volume 1883.49(7)
_cod_database_code 2015178
_cod_database_fobs_code 2015178

loop_
_symmetry_equiv_pos_as_xyz
'x, y, z'
'-x+1/2, -y, z+1/2'
'x+1/2, -y+1/2, -z'
'-x, y+1/2, -z+1/2'

loop_
_atom_site_label
_atom_site_fract_x
_atom_site_fract_y
_atom_site_fract_z
_atom_site_U_iso_or_equiv
_atom_site_adp_type
_atom_site_calc_flag
_atom_site_refinement_flags
_atom_site_occupancy
_atom_site_disorder_assembly
_atom_site_disorder_group
_atom_site_type_symbol
Cl1 0.61062(6) 0.53553(4) 0.35727(3) 0.04938(15) Uani d . 1 . . Cl
Cl2 0.61678(7) 0.62823(4) 0.19869(4) 0.05206(16) Uani d . 1 . . Cl
S1 0.01291(6) 0.21029(4) 0.50781(3) 0.05093(17) Uani d . 1 . . S
N1 -0.12818(19) 0.37322(14) 0.45567(11) 0.0481(4) Uani d . 1 . . N
H1A -0.1327 0.4269 0.4267 0.058 Uiso calc R 1 . . H
H1B -0.2054 0.3563 0.4859 0.058 Uiso calc R 1 . . H
N2 0.11387(19) 0.34842(11) 0.40459(9) 0.0379(4) Uani d . 1 . . N
H2 0.2014 0.3178 0.4033 0.045 Uiso calc R 1 . . H
N3 0.08640(18) 0.43189(12) 0.35661(10) 0.0378(4) Uani d . 1 A . N
C1 0.4408(2) 0.45107(13) 0.22520(10) 0.0300(4) Uani d . 1 . . C
C2 0.5754(2) 0.51657(14) 0.25162(12) 0.0352(4) Uani d . 1 . . C
C3 0.6087(2) 0.41577(13) 0.21366(11) 0.0362(4) Uani d . 1 . . C
C4 0.6692(3) 0.41131(19) 0.12588(14) 0.0545(6) Uani d . 1 A . C
H4A 0.6529 0.4750 0.1000 0.065 Uiso d R 1 . . H
H4B 0.7778 0.3961 0.1262 0.065 Uiso d R 1 . . H
C5 0.5839(4) 0.3333(2) 0.07489(16) 0.0710(8) Uani d D 1 . . C
H5A 0.5605 0.2764 0.1097 0.085 Uiso calc PR 0.636(6) A 1 H
H5B 0.6527 0.3100 0.0319 0.085 Uiso calc PR 0.636(6) A 1 H
H5C 0.5928 0.3526 0.0178 0.085 Uiso calc PR 0.364(6) A 2 H
H5D 0.6382 0.2702 0.0811 0.085 Uiso calc PR 0.364(6) A 2 H
C7 0.2970(3) 0.40121(15) 0.08927(12) 0.0481(5) Uani d DU 1 . . C
C6A 0.4337(4) 0.3692(3) 0.0354(2) 0.0673(14) Uani d PDU 0.636(6) A 1 C
H6A 0.3973 0.3161 -0.0002 0.081 Uiso calc PR 0.636(6) A 1 H
H6B 0.4595 0.4255 0.0005 0.081 Uiso calc PR 0.636(6) A 1 H
C6B 0.4135(4) 0.3143(3) 0.0926(4) 0.057(2) Uani d PDU 0.364(6) A 2 C
H6C 0.4069 0.2852 0.1470 0.068 Uiso calc PR 0.364(6) A 2 H
H6D 0.3782 0.2637 0.0543 0.068 Uiso calc PR 0.364(6) A 2 H
C8 0.3504(2) 0.48616(13) 0.14951(10) 0.0337(4) Uani d . 1 A . C
H8 0.4210 0.5291 0.1183 0.040 Uiso calc R 1 . . H
C9 0.2214(2) 0.55292(14) 0.17914(12) 0.0379(4) Uani d . 1 . . C
H9 0.1902 0.6048 0.1450 0.045 Uiso calc R 1 A . H
C10 0.1493(2) 0.54300(15) 0.25042(12) 0.0379(4) Uani d . 1 A . C
C11 0.1893(2) 0.45791(14) 0.30361(11) 0.0330(4) Uani d . 1 . . C
C12 0.3412(2) 0.40487(13) 0.29175(11) 0.0326(4) Uani d . 1 A . C
H12A 0.3177 0.3370 0.2771 0.039 Uiso d R 1 . . H
H12B 0.3957 0.4058 0.3430 0.039 Uiso d R 1 . . H
C13 0.0209(3) 0.6120(2) 0.27749(17) 0.0658(7) Uani d . 1 . . C
H13A 0.0070 0.6637 0.2374 0.079 Uiso calc R 1 A . H
H13B 0.0475 0.6415 0.3293 0.079 Uiso calc R 1 . . H
H13C -0.0733 0.5745 0.2831 0.079 Uiso calc R 1 . . H
C14 0.6747(3) 0.33357(16) 0.26667(14) 0.0475(5) Uani d . 1 . . C
H14A 0.7841 0.3437 0.2733 0.057 Uiso calc R 1 . . H
H14B 0.6567 0.2700 0.2411 0.057 Uiso calc R 1 . . H
H14C 0.6255 0.3348 0.3194 0.057 Uiso calc R 1 . . H
C15A 0.2146(7) 0.3138(3) 0.1300(3) 0.0659(15) Uani d PDU 0.636(6) A 1 C
H15A 0.1334 0.3387 0.1647 0.079 Uiso calc PR 0.636(6) A 1 H
H15B 0.2872 0.2765 0.1624 0.079 Uiso calc PR 0.636(6) A 1 H
H15C 0.1710 0.2711 0.0887 0.079 Uiso calc PR 0.636(6) A 1 H
C16A 0.1833(6) 0.4489(3) 0.0274(3) 0.0678(14) Uani d PDU 0.636(6) A 1 C
H16A 0.1708 0.4052 -0.0188 0.081 Uiso calc PR 0.636(6) A 1 H
H16B 0.2237 0.5121 0.0092 0.081 Uiso calc PR 0.636(6) A 1 H
H16C 0.0848 0.4592 0.0533 0.081 Uiso calc PR 0.636(6) A 1 H
C15B 0.1433(8) 0.3536(7) 0.1163(6) 0.067(2) Uani d PD 0.364(6) A 2 C
H15D 0.1159 0.3011 0.0788 0.081 Uiso calc PR 0.364(6) A 2 H
H15E 0.0634 0.4036 0.1164 0.081 Uiso calc PR 0.364(6) A 2 H
H15F 0.1545 0.3264 0.1704 0.081 Uiso calc PR 0.364(6) A 2 H
C16B 0.2840(11) 0.4424(6) 0.0025(3) 0.065(2) Uani d PD 0.364(6) A 2 C
H16D 0.2438 0.3915 -0.0331 0.077 Uiso calc PR 0.364(6) A 2 H
H16E 0.3845 0.4627 -0.0163 0.077 Uiso calc PR 0.364(6) A 2 H
H16F 0.2155 0.4990 0.0023 0.077 Uiso calc PR 0.364(6) A 2 H
C17 -0.0033(2) 0.31704(14) 0.45372(10) 0.0352(4) Uani d . 1 . . C

loop_
_atom_site_aniso_label
_atom_site_aniso_U_11
_atom_site_aniso_U_22
_atom_site_aniso_U_33
_atom_site_aniso_U_12
_atom_site_aniso_U_13
_atom_site_aniso_U_23
Cl1 0.0489(3) 0.0556(3) 0.0436(3) 0.0026(3) -0.0091(2) -0.0099(2)
Cl2 0.0539(3) 0.0342(2) 0.0681(3) -0.0107(2) -0.0020(3) 0.0086(2)
S1 0.0381(3) 0.0578(3) 0.0569(3) 0.0008(2) 0.0042(2) 0.0279(3)
N1 0.0329(8) 0.0568(10) 0.0548(10) 0.0037(8) 0.0086(8) 0.0220(8)
N2 0.0290(7) 0.0429(9) 0.0418(8) 0.0017(7) 0.0057(7) 0.0127(7)
N3 0.0348(8) 0.0397(8) 0.0391(8) 0.0008(6) 0.0035(7) 0.0099(7)
C1 0.0333(9) 0.0279(8) 0.0290(8) 0.0002(7) 0.0026(6) 0.0011(7)
C2 0.0346(9) 0.0323(9) 0.0388(9) 0.0000(7) -0.0005(7) -0.0014(8)
C3 0.0352(9) 0.0338(8) 0.0394(10) 0.0037(8) 0.0081(8) 0.0000(7)
C4 0.0552(14) 0.0595(13) 0.0488(12) 0.0096(11) 0.0204(10) -0.0007(11)
C5 0.100(2) 0.0646(15) 0.0480(13) 0.0199(15) 0.0108(14) -0.0208(12)
C7 0.0662(14) 0.0447(11) 0.0335(10) -0.0112(10) -0.0066(10) -0.0012(9)
C6A 0.100(3) 0.064(2) 0.038(2) -0.001(2) 0.0020(19) -0.0149(19)
C6B 0.091(5) 0.037(3) 0.041(3) -0.009(3) -0.002(3) -0.011(3)
C8 0.0401(9) 0.0318(8) 0.0292(8) -0.0042(7) 0.0008(7) 0.0046(7)
C9 0.0362(10) 0.0344(9) 0.0431(10) 0.0004(8) -0.0050(8) 0.0127(8)
C10 0.0319(9) 0.0367(9) 0.0452(10) 0.0029(8) 0.0007(8) 0.0098(8)
C11 0.0297(8) 0.0345(9) 0.0347(9) -0.0019(8) 0.0006(7) 0.0048(8)
C12 0.0338(9) 0.0337(9) 0.0302(8) 0.0016(7) 0.0019(7) 0.0067(7)
C13 0.0507(14) 0.0655(15) 0.0811(17) 0.0254(12) 0.0189(13) 0.0288(13)
C14 0.0436(11) 0.0405(10) 0.0583(13) 0.0120(9) 0.0035(10) 0.0043(10)
C15A 0.107(4) 0.043(2) 0.049(2) -0.025(2) -0.018(2) 0.0053(18)
C16A 0.095(4) 0.067(3) 0.041(2) -0.021(3) -0.028(2) 0.0095(19)
C15B 0.088(6) 0.060(5) 0.054(4) -0.033(5) -0.004(4) 0.003(4)
C16B 0.075(5) 0.079(5) 0.039(3) -0.019(4) -0.002(4) -0.003(3)
C17 0.0310(9) 0.0433(10) 0.0314(8) -0.0037(8) -0.0015(7) 0.0061(7)

loop_
_atom_type_symbol
_atom_type_description
_atom_type_scat_dispersion_real
_atom_type_scat_dispersion_imag
_atom_type_scat_source
C C 0.0033 0.0016 'International Tables Vol C Tables 4.2.6.8 and 6.1.1.4'
H H 0.0000 0.0000 'International Tables Vol C Tables 4.2.6.8 and 6.1.1.4'
Cl Cl 0.1484 0.1585 'International Tables Vol C Tables 4.2.6.8 and 6.1.1.4'
S S 0.1246 0.1234 'International Tables Vol C Tables 4.2.6.8 and 6.1.1.4'
N N 0.0061 0.0033 'International Tables Vol C Tables 4.2.6.8 and 6.1.1.4'

loop_
_geom_angle_atom_site_label_1
_geom_angle_atom_site_label_2
_geom_angle_atom_site_label_3
_geom_angle
C17 N1 H1A 120.0
C17 N1 H1B 120.0
H1A N1 H1B 120.0
C17 N2 N3 117.09(15)
C17 N2 H2 121.5
N3 N2 H2 121.5
C11 N3 N2 118.63(15)
C12 C1 C2 117.77(15)
C12 C1 C8 114.31(15)
C2 C1 C8 116.25(15)
C12 C1 C3 119.87(15)
C2 C1 C3 59.26(11)
C8 C1 C3 118.40(15)
C3 C2 C1 61.00(12)
C3 C2 Cl2 121.06(13)
C1 C2 Cl2 120.33(13)
C3 C2 Cl1 119.64(13)
C1 C2 Cl1 119.43(13)
Cl2 C2 Cl1 108.76(10)
C14 C3 C2 119.08(16)
C14 C3 C4 112.33(17)
C2 C3 C4 119.02(16)
C14 C3 C1 120.64(17)
C2 C3 C1 59.73(12)
C4 C3 C1 116.76(17)
C5 C4 C3 111.9(2)
C5 C4 H4A 107.2
C3 C4 H4A 109.2
C5 C4 H4B 109.3
C3 C4 H4B 109.8
H4A C4 H4B 109.5
C6B C5 C4 118.5(3)
C4 C5 C6A 115.2(3)
C4 C5 H5A 108.5
C6A C5 H5A 108.5
C4 C5 H5B 108.5
C6A C5 H5B 108.5
H5A C5 H5B 107.5
C6B C5 H5C 107.7
C4 C5 H5C 107.7
C6B C5 H5D 107.7
C4 C5 H5D 107.7
H5C C5 H5D 107.1
C15A C7 C16B 130.5(4)
C15A C7 C6A 113.4(3)
C16B C7 C15B 110.7(5)
C6A C7 C15B 135.6(4)
C16B C7 C6B 110.8(4)
C15B C7 C6B 104.0(4)
C15A C7 C16A 107.8(3)
C6A C7 C16A 103.3(3)
C15A C7 C8 114.8(2)
C16B C7 C8 110.0(3)
C6A C7 C8 109.5(2)
C15B C7 C8 111.9(4)
C6B C7 C8 109.3(3)
C16A C7 C8 107.3(2)
C5 C6A C7 120.1(2)
C5 C6A H6A 107.3
C7 C6A H6A 107.3
C5 C6A H6B 107.3
C7 C6A H6B 107.3
H6A C6A H6B 106.9
C5 C6B C7 120.1(3)
C5 C6B H6C 107.3
C7 C6B H6C 107.3
C5 C6B H6D 107.3
C7 C6B H6D 107.3
H6C C6B H6D 106.9
C9 C8 C1 107.40(14)
C9 C8 C7 114.30(16)
C1 C8 C7 115.61(15)
C9 C8 H8 106.3
C1 C8 H8 106.3
C7 C8 H8 106.3
C10 C9 C8 124.71(16)
C10 C9 H9 117.6
C8 C9 H9 117.6
C9 C10 C11 118.95(17)
C9 C10 C13 122.77(18)
C11 C10 C13 118.19(17)
N3 C11 C10 116.25(16)
N3 C11 C12 124.15(16)
C10 C11 C12 119.56(15)
C11 C12 C1 113.28(14)
C11 C12 H12A 107.1
C1 C12 H12A 109.0
C11 C12 H12B 108.0
C1 C12 H12B 109.9
H12A C12 H12B 109.5
C10 C13 H13A 109.5
C10 C13 H13B 109.5
H13A C13 H13B 109.5
C10 C13 H13C 109.5
H13A C13 H13C 109.5
H13B C13 H13C 109.5
C3 C14 H14A 109.5
C3 C14 H14B 109.5
H14A C14 H14B 109.5
C3 C14 H14C 109.5
H14A C14 H14C 109.5
H14B C14 H14C 109.5
C7 C15A H15A 109.5
C7 C15A H15B 109.5
H15A C15A H15B 109.5
C7 C15A H15C 109.5
H15A C15A H15C 109.5
H15B C15A H15C 109.5
C7 C16A H16A 109.5
C7 C16A H16B 109.5
H16A C16A H16B 109.5
C7 C16A H16C 109.5
H16A C16A H16C 109.5
H16B C16A H16C 109.5
C7 C15B H15D 109.5
C7 C15B H15E 109.5
H15D C15B H15E 109.5
C7 C15B H15F 109.5
H15D C15B H15F 109.5
H15E C15B H15F 109.5
C7 C16B H16D 109.5
C7 C16B H16E 109.5
H16D C16B H16E 109.5
C7 C16B H16F 109.5
H16D C16B H16F 109.5
H16E C16B H16F 109.5
N1 C17 N2 116.72(17)
N1 C17 S1 122.64(14)
N2 C17 S1 120.63(15)

loop_
_geom_bond_atom_site_label_1
_geom_bond_atom_site_label_2
_geom_bond_site_symmetry_2
_geom_bond_distance
_geom_bond_publ_flag
Cl1 C2 . 1.769(2) ?
Cl2 C2 . 1.7608(19) ?
S1 C17 . 1.6833(19) ?
N1 C17 . 1.315(3) ?
N1 H1A . 0.8600 ?
N1 H1B . 0.8600 ?
N2 C17 . 1.357(2) ?
N2 N3 . 1.383(2) ?
N2 H2 . 0.8600 ?
N3 C11 . 1.288(2) ?
C1 C12 . 1.517(2) ?
C1 C2 . 1.518(2) ?
C1 C8 . 1.535(2) ?
C1 C3 . 1.537(3) ?
C2 C3 . 1.510(2) ?
C3 C14 . 1.510(3) ?
C3 C4 . 1.526(3) ?
C4 C5 . 1.524(4) ?
C4 H4A . 0.9600 ?
C4 H4B . 0.9600 ?
C5 C6B . 1.522(4) ?
C5 C6A . 1.526(3) ?
C5 H5A . 0.9700 ?
C5 H5B . 0.9700 ?
C5 H5C . 0.9700 ?
C5 H5D . 0.9700 ?
C7 C15A . 1.521(3) ?
C7 C16B . 1.523(4) ?
C7 C6A . 1.533(3) ?
C7 C15B . 1.537(4) ?
C7 C6B . 1.537(4) ?
C7 C16A . 1.546(3) ?
C7 C8 . 1.571(3) ?
C6A H6A . 0.9700 ?
C6A H6B . 0.9700 ?
C6B H6C . 0.9700 ?
C6B H6D . 0.9700 ?
C8 C9 . 1.507(3) ?
C8 H8 . 0.9800 ?
C9 C10 . 1.326(3) ?
C9 H9 . 0.9300 ?
C10 C11 . 1.472(2) ?
C10 C13 . 1.508(3) ?
C11 C12 . 1.504(2) ?
C12 H12A . 0.9600 ?
C12 H12B . 0.9600 ?
C13 H13A . 0.9600 ?
C13 H13B . 0.9600 ?
C13 H13C . 0.9600 ?
C14 H14A . 0.9600 ?
C14 H14B . 0.9600 ?
C14 H14C . 0.9600 ?
C15A H15A . 0.9600 ?
C15A H15B . 0.9600 ?
C15A H15C . 0.9600 ?
C16A H16A . 0.9600 ?
C16A H16B . 0.9600 ?
C16A H16C . 0.9600 ?
C15B H15D . 0.9600 ?
C15B H15E . 0.9600 ?
C15B H15F . 0.9600 ?
C16B H16D . 0.9600 ?
C16B H16E . 0.9600 ?
C16B H16F . 0.9600 ?

loop_
_geom_hbond_atom_site_label_D
_geom_hbond_atom_site_label_H
_geom_hbond_atom_site_label_A
_geom_hbond_site_symmetry_A
_geom_hbond_distance_DH
_geom_hbond_distance_HA
_geom_hbond_distance_DA
_geom_hbond_angle_DHA
N1 H1B S1 3_456 0.86 2.59 3.348(2) 147

loop_
_geom_torsion_atom_site_label_1
_geom_torsion_atom_site_label_2
_geom_torsion_atom_site_label_3
_geom_torsion_atom_site_label_4
_geom_torsion
C17 N2 N3 C11 -173.39(17)
C12 C1 C2 C3 109.99(17)
C8 C1 C2 C3 -108.89(17)
C12 C1 C2 Cl2 -138.96(15)
C8 C1 C2 Cl2 2.2(2)
C3 C1 C2 Cl2 111.05(16)
C12 C1 C2 Cl1 0.3(2)
C8 C1 C2 Cl1 141.44(14)
C3 C1 C2 Cl1 -109.67(15)
C1 C2 C3 C14 -110.5(2)
Cl2 C2 C3 C14 139.59(17)
Cl1 C2 C3 C14 -1.2(3)
C1 C2 C3 C4 105.8(2)
Cl2 C2 C3 C4 -4.1(3)
Cl1 C2 C3 C4 -144.87(17)
Cl2 C2 C3 C1 -109.88(16)
Cl1 C2 C3 C1 109.32(16)
C12 C1 C3 C14 1.5(3)
C2 C1 C3 C14 107.96(19)
C8 C1 C3 C14 -146.76(18)
C12 C1 C3 C2 -106.47(18)
C8 C1 C3 C2 105.27(17)
C12 C1 C3 C4 143.97(18)
C2 C1 C3 C4 -109.56(19)
C8 C1 C3 C4 -4.3(2)
C14 C3 C4 C5 80.3(2)
C2 C3 C4 C5 -133.7(2)
C1 C3 C4 C5 -65.2(2)
C3 C4 C5 C6B 33.2(4)
C3 C4 C5 C6A 85.5(3)
C4 C5 C6A C7 -63.9(4)
C15A C7 C6A C5 -73.4(4)
C16A C7 C6A C5 170.3(3)
C8 C7 C6A C5 56.2(4)
C4 C5 C6B C7 56.5(5)
C16B C7 C6B C5 64.9(6)
C15B C7 C6B C5 -176.2(5)
C8 C7 C6B C5 -56.5(5)
C12 C1 C8 C9 52.4(2)
C2 C1 C8 C9 -90.08(18)
C3 C1 C8 C9 -157.68(15)
C12 C1 C8 C7 -76.6(2)
C2 C1 C8 C7 140.98(17)
C3 C1 C8 C7 73.4(2)
C15A C7 C8 C9 -75.7(3)
C16B C7 C8 C9 82.5(5)
C6A C7 C8 C9 155.4(2)
C15B C7 C8 C9 -40.9(5)
C6B C7 C8 C9 -155.6(2)
C16A C7 C8 C9 44.0(3)
C15A C7 C8 C1 49.7(4)
C16B C7 C8 C1 -152.0(4)
C6A C7 C8 C1 -79.1(2)
C15B C7 C8 C1 84.6(5)
C6B C7 C8 C1 -30.1(3)
C16A C7 C8 C1 169.4(3)
C1 C8 C9 C10 -31.7(2)
C7 C8 C9 C10 98.0(2)
C8 C9 C10 C11 -3.8(3)
C8 C9 C10 C13 179.9(2)
N2 N3 C11 C10 175.92(16)
N2 N3 C11 C12 -1.8(3)
C9 C10 C11 N3 -157.69(19)
C13 C10 C11 N3 18.9(3)
C9 C10 C11 C12 20.2(3)
C13 C10 C11 C12 -163.3(2)
N3 C11 C12 C1 180.00(18)
C10 C11 C12 C1 2.3(2)
C2 C1 C12 C11 102.49(18)
C8 C1 C12 C11 -39.4(2)
C3 C1 C12 C11 171.16(15)
N3 N2 C17 N1 -4.9(3)
N3 N2 C17 S1 174.35(13)
